data_7104051
loop_
_publ_author_name
'Li, Shu-an'
'Li, Dong-feng'
'Yang, De-xi'
'Li, Yi-zhi'
'Huang, Jin'
'Yu, Kai-bei'
'Tang, Wen-xia'

_publ_section_title
;
 A novel imidazolate-bridged heterodinuclear Cu(II)Zn(II) complex derived
 from a unique macrocyclic ligand with two hydroxyethyl pendants
;
_journal_coden_ASTM CHCOFS
_journal_issue 7
_journal_name_full
;
 Chemical Communications (Cambridge, United Kingdom)
;
_journal_page_first 880
_journal_page_last 881
_journal_paper_doi 10.1039/b300013c
_journal_year 2003
_chemical_formula_moiety 'C28 H46 Cu2 N6 O2, C3 H3 N2, 3(Cl O4), 0.5(H2 O)'
_chemical_formula_sum 'C31 H50 Cl3 Cu2 N8 O14.5'
_chemical_formula_weight 1000.22
_space_group_IT_number 61
_symmetry_cell_setting orthorhombic
_symmetry_space_group_name_Hall '-P 2ac 2ab'
_symmetry_space_group_name_H-M 'P b c a'
_atom_sites_solution_hydrogens geom
_atom_sites_solution_primary direct
_atom_sites_solution_secondary difmap
_audit_creation_method SHELXL-97
_cell_angle_alpha 90.00
_cell_angle_beta 90.00
_cell_angle_gamma 90.00
_cell_formula_units_Z 8
_cell_length_a 18.709(4)
_cell_length_b 19.238(4)
_cell_length_c 23.100(5)
_cell_measurement_reflns_used 28
_cell_measurement_temperature 297(2)
_cell_measurement_theta_max 10.55
_cell_measurement_theta_min 3.05
_cell_volume 8314(3)
_computing_cell_refinement 'Siemens XSCANS'
_computing_data_collection 'Siemens XSCANS'
_computing_data_reduction 'Siemens SHELXTL'
_computing_molecular_graphics 'Siemens SHELXTL'
_computing_publication_material 'Siemens SHELXTL'
_computing_structure_refinement 'SHELXL-97 (Sheldrick, 1997)'
_computing_structure_solution 'SHELXS-97 (Sheldrick, 1990)'
_diffrn_ambient_temperature 297(2)
_diffrn_measured_fraction_theta_full 0.997
_diffrn_measured_fraction_theta_max 0.997
_diffrn_measurement_device_type 'Siemens P4'
_diffrn_measurement_method '\w scans'
_diffrn_radiation_monochromator graphite
_diffrn_radiation_source 'normal-focus sealed tube'
_diffrn_radiation_type MoK\a
_diffrn_radiation_wavelength 0.71073
_diffrn_reflns_av_R_equivalents 0.0216
_diffrn_reflns_av_sigmaI/netI 0.1932
_diffrn_reflns_limit_h_max 22
_diffrn_reflns_limit_h_min 0
_diffrn_reflns_limit_k_max 22
_diffrn_reflns_limit_k_min 0
_diffrn_reflns_limit_l_max 27
_diffrn_reflns_limit_l_min -1
_diffrn_reflns_number 8474
_diffrn_reflns_theta_full 25.00
_diffrn_reflns_theta_max 25.00
_diffrn_reflns_theta_min 2.29
_diffrn_standards_decay_% 2.72
_diffrn_standards_interval_count 97
_diffrn_standards_number 3
_exptl_absorpt_coefficient_mu 1.290
_exptl_absorpt_correction_T_max 0.7236
_exptl_absorpt_correction_T_min 0.6845
_exptl_absorpt_correction_type empirical
_exptl_crystal_colour block
_exptl_crystal_density_diffrn 1.597
_exptl_crystal_density_method 'not measured'
_exptl_crystal_description dark-blue
_exptl_crystal_F_000 4108
_exptl_crystal_size_max 0.32
_exptl_crystal_size_mid 0.30
_exptl_crystal_size_min 0.28
_refine_diff_density_max 0.775
_refine_diff_density_min -0.610
_refine_diff_density_rms 0.098
_refine_ls_extinction_coef 0.00024(8)
_refine_ls_extinction_expression Fc^*^=kFc[1+0.001xFc^2^\l^3^/sin(2\q)]^-1/4^
_refine_ls_extinction_method SHELXL
_refine_ls_goodness_of_fit_ref 0.797
_refine_ls_hydrogen_treatment constr
_refine_ls_matrix_type full
_refine_ls_number_parameters 534
_refine_ls_number_reflns 7303
_refine_ls_number_restraints 20
_refine_ls_restrained_S_all 0.800
_refine_ls_R_factor_all 0.2001
_refine_ls_R_factor_gt 0.0735
_refine_ls_shift/su_max 0.000
_refine_ls_shift/su_mean 0.000
_refine_ls_structure_factor_coef Fsqd
_refine_ls_weighting_details 'calc w=1/[\s^2^(Fo^2^)+(0.0996P)^2^+0.0000P] where P=(Fo^2^+2Fc^2^)/3'
_refine_ls_weighting_scheme calc
_refine_ls_wR_factor_gt 0.1679
_refine_ls_wR_factor_ref 0.2115
_reflns_number_gt 2476
_reflns_number_total 7303
_reflns_threshold_expression >2sigma(I)
_cod_data_source_file b300013c.txt
_cod_data_source_block '[(CuimCu)L](ClO4)3.1/2H2O'
_cod_depositor_comments
;
The following automatic conversions were performed:
'_symmetry_cell_setting' value 'Orthorhombic' changed to 'orthorhombic'
according to '/home/saulius/struct/CIF-dictionaries/cif_core.dic'
dictionary named 'cif_core.dic' version 2.4.1 from 2010-06-29.

Automatic conversion script
Id: cif_fix_enum 1527 2010-12-29 10:47:43Z saulius 

The following automatic conversions were performed:

'_refine_ls_hydrogen_treatment' value 'constra' was replaced with the
value 'constr' as specified in the replacement file
'src/cod-tools/trunk/data/replacement-values/replacement_values.lst'.

Automatic conversion script
Id: cif_fix_values 5376 2017-05-30 11:51:03Z andrius 
;
_cod_original_sg_symbol_H-M Pbca
_cod_database_code 7104051

loop_
_symmetry_equiv_pos_as_xyz
'x, y, z'
'-x+1/2, -y, z+1/2'
'-x, y+1/2, -z+1/2'
'x+1/2, -y+1/2, -z'
'-x, -y, -z'
'x-1/2, y, -z-1/2'
'x, -y-1/2, z-1/2'
'-x-1/2, y-1/2, z'

loop_
_atom_site_label
_atom_site_type_symbol
_atom_site_fract_x
_atom_site_fract_y
_atom_site_fract_z
_atom_site_U_iso_or_equiv
_atom_site_adp_type
_atom_site_occupancy
_atom_site_symmetry_multiplicity
_atom_site_calc_flag
_atom_site_refinement_flags
_atom_site_disorder_assembly
_atom_site_disorder_group
Cu1 Cu 0.93862(6) 0.53063(6) 0.21086(5) 0.0474(3) Uani 1 1 d . . .
Cu2 Cu 0.79195(7) 0.68714(6) 0.02025(5) 0.0553(4) Uani 1 1 d . . .
O1 O 1.0385(4) 0.4980(5) 0.1687(4) 0.107(3) Uani 1 1 d . . .
H1 H 1.0463 0.4977 0.1290 0.129 Uiso 1 1 calc R . .
O2 O 0.7639(5) 0.7692(5) 0.0814(3) 0.110(3) Uani 1 1 d . . .
H2 H 0.7671 0.7652 0.1214 0.132 Uiso 1 1 calc R . .
N1 N 0.9924(4) 0.4927(4) 0.2817(4) 0.057(2) Uani 1 1 d . . .
N2 N 0.8612(4) 0.4554(4) 0.2331(3) 0.053(2) Uani 1 1 d . . .
H2N H 0.8527 0.4294 0.2010 0.064 Uiso 1 1 calc R . .
N3 N 0.9604(6) 0.6282(4) 0.2484(4) 0.094(4) Uani 1 1 d . . .
H3N H 0.9224 0.6571 0.2432 0.112 Uiso 1 1 calc R . .
N4 N 0.8977(4) 0.5591(4) 0.1362(3) 0.045(2) Uani 1 1 d . . .
N5 N 0.8444(4) 0.6171(4) 0.0654(3) 0.051(2) Uani 1 1 d . . .
N6 N 0.7410(5) 0.7544(5) -0.0348(4) 0.066(2) Uani 1 1 d . . .
N7 N 0.6941(5) 0.6340(5) 0.0142(4) 0.076(3) Uani 1 1 d . . .
H7N H 0.7051 0.5896 0.0039 0.091 Uiso 1 1 calc R . .
N8 N 0.8826(5) 0.7203(5) -0.0239(4) 0.073(3) Uani 1 1 d . . .
H8N H 0.9109 0.6826 -0.0301 0.087 Uiso 1 1 calc R . .
C1 C 1.0540(7) 0.4503(8) 0.2640(6) 0.114(5) Uani 1 1 d . . .
H1A H 1.0382 0.4029 0.2572 0.136 Uiso 1 1 calc R . .
H1B H 1.0887 0.4494 0.2951 0.136 Uiso 1 1 calc R . .
C2 C 1.0887(5) 0.4776(6) 0.2104(6) 0.080(3) Uani 1 1 d . . .
H2A H 1.1184 0.5171 0.2204 0.096 Uiso 1 1 calc R . .
H2B H 1.1193 0.4419 0.1942 0.096 Uiso 1 1 calc R . .
C3 C 0.9432(6) 0.4486(7) 0.3146(5) 0.097(4) Uani 1 1 d . . .
H3A H 0.9161 0.4775 0.3412 0.116 Uiso 1 1 calc R . .
H3B H 0.9707 0.4158 0.3375 0.116 Uiso 1 1 calc R . .
C4 C 0.8924(5) 0.4093(5) 0.2767(4) 0.060(3) Uani 1 1 d . . .
H4A H 0.9176 0.3717 0.2576 0.072 Uiso 1 1 calc R . .
H4B H 0.8546 0.3893 0.3002 0.072 Uiso 1 1 calc R . .
C5 C 1.0185(8) 0.5513(6) 0.3175(5) 0.101(5) Uani 1 1 d . . .
H5A H 1.0666 0.5636 0.3058 0.121 Uiso 1 1 calc R . .
H5B H 1.0200 0.5372 0.3579 0.121 Uiso 1 1 calc R . .
C6 C 0.9701(7) 0.6136(6) 0.3110(5) 0.085(4) Uani 1 1 d . . .
H6A H 0.9242 0.6042 0.3289 0.102 Uiso 1 1 calc R . .
H6B H 0.9912 0.6536 0.3300 0.102 Uiso 1 1 calc R . .
C7 C 0.9033(6) 0.5221(5) 0.0852(4) 0.064(3) Uani 1 1 d . . .
H7 H 0.9260 0.4794 0.0810 0.077 Uiso 1 1 calc R . .
C8 C 0.8714(6) 0.5571(5) 0.0434(4) 0.060(3) Uani 1 1 d . . .
H8 H 0.8679 0.5429 0.0050 0.072 Uiso 1 1 calc R . .
C9 C 0.8628(5) 0.6151(5) 0.1211(4) 0.047(2) Uani 1 1 d . . .
H9 H 0.8517 0.6505 0.1470 0.056 Uiso 1 1 calc R . .
C10 C 0.7002(8) 0.8048(7) -0.0010(5) 0.100(4) Uani 1 1 d . . .
H10A H 0.6554 0.7838 0.0110 0.120 Uiso 1 1 calc R . .
H10B H 0.6892 0.8446 -0.0251 0.120 Uiso 1 1 calc R . .
C11 C 0.7405(8) 0.8289(7) 0.0519(6) 0.105(5) Uani 1 1 d . . .
H11A H 0.7811 0.8572 0.0406 0.126 Uiso 1 1 calc R . .
H11B H 0.7096 0.8564 0.0767 0.126 Uiso 1 1 calc R . .
C12 C 0.6928(7) 0.7092(7) -0.0714(6) 0.101(4) Uani 1 1 d . . .
H12A H 0.6609 0.7383 -0.0940 0.121 Uiso 1 1 calc R . .
H12B H 0.7214 0.6818 -0.0979 0.121 Uiso 1 1 calc R . .
C13 C 0.6506(7) 0.6627(7) -0.0340(5) 0.093(4) Uani 1 1 d . . .
H13A H 0.6318 0.6247 -0.0571 0.111 Uiso 1 1 calc R . .
H13B H 0.6104 0.6882 -0.0182 0.111 Uiso 1 1 calc R . .
C14 C 0.7937(7) 0.7878(6) -0.0730(5) 0.089(4) Uani 1 1 d . . .
H14A H 0.7718 0.7973 -0.1102 0.107 Uiso 1 1 calc R . .
H14B H 0.8082 0.8319 -0.0563 0.107 Uiso 1 1 calc R . .
C15 C 0.8557(6) 0.7448(7) -0.0813(4) 0.080(4) Uani 1 1 d . . .
H15A H 0.8927 0.7710 -0.1010 0.096 Uiso 1 1 calc R . .
H15B H 0.8434 0.7051 -0.1053 0.096 Uiso 1 1 calc R . .
C16 C 0.7920(5) 0.4824(5) 0.2532(4) 0.060(3) Uani 1 1 d . . .
H16A H 0.8000 0.5137 0.2855 0.072 Uiso 1 1 calc R . .
H16B H 0.7631 0.4440 0.2671 0.072 Uiso 1 1 calc R . .
C17 C 0.7517(5) 0.5203(5) 0.2066(5) 0.053(2) Uani 1 1 d . . .
C18 C 0.7311(5) 0.5892(6) 0.2141(5) 0.068(3) Uani 1 1 d . . .
H18 H 0.7397 0.6117 0.2490 0.082 Uiso 1 1 calc R . .
C19 C 0.6970(5) 0.6246(6) 0.1684(6) 0.070(3) Uani 1 1 d . . .
H19 H 0.6839 0.6710 0.1723 0.084 Uiso 1 1 calc R . .
C20 C 0.6835(6) 0.5883(8) 0.1171(5) 0.072(3) Uani 1 1 d . . .
C21 C 0.7016(6) 0.5200(7) 0.1128(5) 0.076(3) Uani 1 1 d . . .
H21 H 0.6902 0.4955 0.0793 0.091 Uiso 1 1 calc R . .
C22 C 0.7346(5) 0.4883(6) 0.1551(5) 0.064(3) Uani 1 1 d . . .
H22 H 0.7473 0.4419 0.1502 0.077 Uiso 1 1 calc R . .
C23 C 0.6484(6) 0.6284(7) 0.0685(5) 0.096(4) Uani 1 1 d . . .
H23A H 0.6373 0.6749 0.0821 0.115 Uiso 1 1 calc R . .
H23B H 0.6036 0.6059 0.0585 0.115 Uiso 1 1 calc R . .
C24 C 1.0343(7) 0.6641(7) 0.2200(6) 0.099(4) Uani 1 1 d . . .
H24A H 1.0541 0.6979 0.2466 0.119 Uiso 1 1 calc R . .
H24B H 1.0700 0.6285 0.2130 0.119 Uiso 1 1 calc R . .
C25 C 1.0138(6) 0.6990(7) 0.1637(6) 0.066(3) Uani 1 1 d . . .
C26 C 0.9742(7) 0.7558(8) 0.1611(6) 0.090(4) Uani 1 1 d . . .
H26 H 0.9629 0.7797 0.1949 0.108 Uiso 1 1 calc R . .
C27 C 0.9498(8) 0.7796(8) 0.1090(7) 0.107(5) Uani 1 1 d . . .
H27 H 0.9233 0.8205 0.1082 0.129 Uiso 1 1 calc R . .
C28 C 0.9621(7) 0.7471(9) 0.0595(6) 0.082(4) Uani 1 1 d . . .
C29 C 1.0047(7) 0.6930(8) 0.0579(6) 0.086(4) Uani 1 1 d . . .
H29 H 1.0178 0.6732 0.0228 0.103 Uiso 1 1 calc R . .
C30 C 1.0314(6) 0.6642(6) 0.1125(7) 0.087(4) Uani 1 1 d . . .
H30 H 1.0591 0.6241 0.1130 0.105 Uiso 1 1 calc R . .
C31 C 0.9275(7) 0.7758(7) 0.0054(5) 0.094(4) Uani 1 1 d . . .
H31A H 0.9642 0.7919 -0.0211 0.112 Uiso 1 1 calc R . .
H31B H 0.8975 0.8151 0.0154 0.112 Uiso 1 1 calc R . .
Cl1 Cl 0.5330(2) 0.82231(19) 0.12829(15) 0.0848(10) Uani 1 1 d . . .
Cl2 Cl 0.7889(2) 0.78177(17) 0.25247(15) 0.0906(10) Uani 1 1 d . . .
O3 O 0.5016(7) 0.7981(5) 0.1794(4) 0.146(4) Uani 1 1 d . . .
O4 O 0.4837(6) 0.8708(5) 0.0998(5) 0.133(4) Uani 1 1 d . . .
O5 O 0.5415(5) 0.7659(5) 0.0911(5) 0.142(4) Uani 1 1 d . . .
O6 O 0.5977(6) 0.8537(6) 0.1412(4) 0.142(4) Uani 1 1 d . . .
O7 O 0.8120(8) 0.8334(5) 0.2866(5) 0.199(7) Uani 1 1 d . . .
O8 O 0.8315(5) 0.7235(5) 0.2588(6) 0.165(5) Uani 1 1 d . . .
O9 O 0.7787(8) 0.8040(7) 0.1977(4) 0.199(4) Uani 1 1 d . . .
O10 O 0.7208(7) 0.7613(7) 0.2760(7) 0.207(6) Uani 1 1 d . . .
Cl3 Cl 0.7357(8) 0.4802(11) -0.0859(9) 0.171(4) Uani 0.50 1 d PD A 1
O11 O 0.7385(14) 0.5526(11) -0.096(2) 0.210(6) Uani 0.50 1 d PD A 1
O12 O 0.7418(16) 0.467(2) -0.0254(9) 0.189(10) Uani 0.50 1 d PD A 1
O13 O 0.6693(9) 0.4529(14) -0.1064(12) 0.225(10) Uiso 0.50 1 d PD A 1
O14 O 0.7925(11) 0.4461(15) -0.1158(12) 0.254 Uiso 0.50 1 d PD A 1
Cl3' Cl 0.7647(8) 0.4900(11) -0.0837(10) 0.171(4) Uani 0.50 1 d PD B 2
O11' O 0.7761(14) 0.5587(11) -0.1037(19) 0.210(6) Uani 0.50 1 d PD B 2
O12' O 0.7229(13) 0.491(2) -0.0322(11) 0.189(10) Uani 0.50 1 d PD B 2
O13' O 0.7285(13) 0.4506(15) -0.1271(11) 0.225(10) Uiso 0.50 1 d PD B 2
O14' O 0.8320(10) 0.4580(14) -0.0719(12) 0.254 Uiso 0.50 1 d PD B 2
O15 O 0.5597(13) 0.4738(8) -0.0127(8) 0.149(9) Uani 0.50 1 d P . .

loop_
_atom_site_aniso_label
_atom_site_aniso_U_11
_atom_site_aniso_U_22
_atom_site_aniso_U_33
_atom_site_aniso_U_23
_atom_site_aniso_U_13
_atom_site_aniso_U_12
Cu1 0.0433(6) 0.0533(7) 0.0455(6) 0.0056(6) -0.0066(6) -0.0039(6)
Cu2 0.0533(7) 0.0675(8) 0.0449(7) 0.0094(7) 0.0023(7) 0.0110(7)
O1 0.054(5) 0.187(9) 0.080(6) 0.049(6) 0.004(4) 0.025(5)
O2 0.151(9) 0.117(8) 0.061(5) -0.003(5) -0.006(5) 0.038(7)
N1 0.061(6) 0.058(5) 0.053(5) 0.001(4) -0.002(5) -0.004(5)
N2 0.051(5) 0.052(5) 0.057(5) 0.001(4) -0.004(4) -0.010(4)
N3 0.147(10) 0.053(5) 0.081(7) -0.015(6) -0.055(7) 0.031(6)
N4 0.044(5) 0.053(5) 0.037(4) 0.007(4) 0.007(4) 0.002(4)
N5 0.061(5) 0.056(5) 0.036(5) 0.003(4) -0.004(4) 0.010(5)
N6 0.074(6) 0.076(6) 0.047(5) -0.004(5) -0.002(5) 0.019(6)
N7 0.070(6) 0.081(6) 0.075(7) 0.011(5) -0.019(6) 0.011(5)
N8 0.057(6) 0.103(7) 0.058(6) 0.020(6) 0.014(5) 0.012(6)
C1 0.078(9) 0.160(14) 0.102(11) 0.046(10) -0.008(8) 0.050(10)
C2 0.047(6) 0.090(9) 0.103(9) 0.017(9) 0.003(8) 0.009(6)
C3 0.083(9) 0.112(10) 0.095(9) 0.044(8) -0.036(8) -0.027(8)
C4 0.049(6) 0.061(7) 0.070(7) 0.000(6) -0.012(6) -0.002(6)
C5 0.143(12) 0.076(9) 0.085(9) 0.002(7) -0.060(9) -0.009(9)
C6 0.144(12) 0.047(7) 0.063(8) -0.012(6) -0.009(8) -0.014(8)
C7 0.080(8) 0.060(7) 0.052(7) -0.001(6) 0.002(6) 0.021(6)
C8 0.078(8) 0.062(7) 0.041(6) -0.004(6) -0.004(6) 0.018(6)
C9 0.046(6) 0.045(6) 0.049(6) 0.004(5) 0.008(5) -0.002(5)
C10 0.114(11) 0.113(11) 0.072(8) 0.015(8) 0.007(8) 0.044(10)
C11 0.143(13) 0.084(10) 0.087(10) -0.015(9) 0.014(10) 0.019(10)
C12 0.103(11) 0.120(12) 0.078(9) 0.014(9) -0.029(9) 0.022(9)
C13 0.082(9) 0.106(10) 0.091(10) 0.017(8) -0.032(8) 0.001(8)
C14 0.080(9) 0.095(10) 0.093(9) 0.051(8) 0.014(8) 0.011(8)
C15 0.089(9) 0.111(10) 0.040(6) 0.016(7) 0.020(6) 0.008(8)
C16 0.051(6) 0.069(7) 0.061(6) 0.007(6) 0.012(6) 0.001(6)
C17 0.037(5) 0.062(8) 0.061(7) 0.002(7) 0.005(6) -0.007(5)
C18 0.058(7) 0.085(9) 0.063(7) -0.004(7) 0.021(6) -0.020(6)
C19 0.038(7) 0.069(8) 0.104(10) 0.023(8) 0.025(7) 0.011(6)
C20 0.048(7) 0.114(11) 0.054(7) 0.024(8) 0.007(6) -0.002(8)
C21 0.068(8) 0.088(10) 0.071(8) 0.009(8) 0.014(7) 0.003(8)
C22 0.052(7) 0.068(8) 0.071(8) 0.007(7) 0.001(6) 0.001(6)
C23 0.066(8) 0.130(12) 0.090(9) 0.013(9) 0.006(8) 0.024(8)
C24 0.088(9) 0.096(10) 0.112(11) 0.016(9) -0.026(9) -0.038(8)
C25 0.056(8) 0.065(8) 0.079(9) 0.021(8) -0.007(7) -0.024(7)
C26 0.095(11) 0.085(10) 0.090(11) -0.012(9) 0.005(9) -0.039(9)
C27 0.118(12) 0.098(11) 0.105(11) 0.036(10) -0.035(11) -0.063(10)
C28 0.067(9) 0.113(12) 0.067(9) 0.015(9) -0.001(7) -0.052(9)
C29 0.058(8) 0.116(12) 0.084(10) 0.036(9) -0.002(7) -0.007(8)
C30 0.038(7) 0.062(8) 0.161(14) -0.001(9) 0.019(9) -0.018(6)
C31 0.083(9) 0.127(11) 0.071(8) 0.046(8) 0.006(7) -0.013(9)
Cl1 0.102(3) 0.072(2) 0.081(2) -0.011(2) -0.001(2) -0.013(2)
Cl2 0.124(3) 0.072(2) 0.076(2) -0.0157(19) -0.014(2) 0.023(2)
O3 0.211(12) 0.149(9) 0.079(6) 0.021(6) 0.011(8) -0.057(8)
O4 0.140(8) 0.086(7) 0.172(10) 0.010(7) -0.022(8) 0.001(7)
O5 0.131(9) 0.123(8) 0.172(10) -0.083(8) 0.008(7) 0.004(7)
O6 0.138(9) 0.179(10) 0.110(8) -0.025(7) -0.020(7) -0.054(8)
O7 0.350(19) 0.087(7) 0.160(10) -0.051(7) -0.117(12) 0.031(10)
O8 0.114(8) 0.083(7) 0.298(15) -0.012(9) 0.007(10) 0.030(6)
O9 0.319 0.215(13) 0.064(6) 0.026(8) -0.018(9) 0.023(12)
O10 0.138(10) 0.225(14) 0.258(16) -0.014(12) 0.075(11) 0.027(10)
Cl3 0.277(12) 0.140(7) 0.095(4) -0.024(4) -0.048(9) -0.016(9)
O11 0.318 0.069(8) 0.244(18) 0.044(10) 0.13(3) 0.004(15)
O12 0.325 0.18(3) 0.059(7) 0.010(12) 0.006(11) 0.023(19)
Cl3' 0.277(12) 0.140(7) 0.095(4) -0.024(4) -0.048(9) -0.016(9)
O11' 0.318 0.069(8) 0.244(18) 0.044(10) 0.13(3) 0.004(15)
O12' 0.325 0.18(3) 0.059(7) 0.010(12) 0.006(11) 0.023(19)
O15 0.26(3) 0.051(10) 0.138(16) 0.021(11) -0.064(18) -0.036(13)

loop_
_atom_type_symbol
_atom_type_description
_atom_type_scat_dispersion_real
_atom_type_scat_dispersion_imag
_atom_type_scat_source
C C 0.0033 0.0016 'International Tables Vol C Tables 4.2.6.8 and 6.1.1.4'
H H 0.0000 0.0000 'International Tables Vol C Tables 4.2.6.8 and 6.1.1.4'
N N 0.0061 0.0033 'International Tables Vol C Tables 4.2.6.8 and 6.1.1.4'
O O 0.0106 0.0060 'International Tables Vol C Tables 4.2.6.8 and 6.1.1.4'
Cl Cl 0.1484 0.1585 'International Tables Vol C Tables 4.2.6.8 and 6.1.1.4'
Cu Cu 0.3201 1.2651 'International Tables Vol C Tables 4.2.6.8 and 6.1.1.4'

loop_
_geom_angle_atom_site_label_1
_geom_angle_atom_site_label_2
_geom_angle_atom_site_label_3
_geom_angle
_geom_angle_site_symmetry_1
_geom_angle_site_symmetry_3
_geom_angle_publ_flag
N4 Cu1 N1 171.4(3) . . yes
N4 Cu1 N3 100.9(3) . . yes
N1 Cu1 N3 83.9(3) . . yes
N4 Cu1 N2 97.9(3) . . yes
N1 Cu1 N2 84.2(3) . . yes
N3 Cu1 N2 130.0(4) . . yes
N4 Cu1 O1 91.3(3) . . yes
N1 Cu1 O1 80.5(3) . . yes
N3 Cu1 O1 105.8(4) . . yes
N2 Cu1 O1 119.7(3) . . yes
N5 Cu2 N6 173.7(3) . . yes
N5 Cu2 N8 93.7(3) . . yes
N6 Cu2 N8 83.2(4) . . yes
N5 Cu2 N7 97.9(3) . . yes
N6 Cu2 N7 82.0(3) . . yes
N8 Cu2 N7 145.8(4) . . yes
N5 Cu2 O2 105.8(3) . . yes
N6 Cu2 O2 80.4(3) . . yes
N8 Cu2 O2 106.9(4) . . yes
N7 Cu2 O2 100.7(4) . . yes
C2 O1 Cu1 110.2(6) . . ?
C11 O2 Cu2 110.7(7) . . ?
C3 N1 C1 108.4(9) . . ?
C3 N1 C5 110.9(10) . . ?
C1 N1 C5 108.7(10) . . ?
C3 N1 Cu1 108.2(6) . . ?
C1 N1 Cu1 111.0(7) . . ?
C5 N1 Cu1 109.6(6) . . ?
C4 N2 C16 110.4(7) . . ?
C4 N2 Cu1 108.0(5) . . ?
C16 N2 Cu1 116.0(6) . . ?
C6 N3 C24 111.0(9) . . ?
C6 N3 Cu1 104.9(6) . . ?
C24 N3 Cu1 111.4(7) . . ?
C9 N4 C7 103.6(8) . . ?
C9 N4 Cu1 131.2(7) . . ?
C7 N4 Cu1 125.1(7) . . ?
C9 N5 C8 104.0(8) . . ?
C9 N5 Cu2 131.3(7) . . ?
C8 N5 Cu2 124.7(6) . . ?
C10 N6 C14 112.4(10) . . ?
C10 N6 C12 111.7(10) . . ?
C14 N6 C12 108.5(9) . . ?
C10 N6 Cu2 109.2(7) . . ?
C14 N6 Cu2 109.7(7) . . ?
C12 N6 Cu2 105.2(7) . . ?
C13 N7 C23 109.6(9) . . ?
C13 N7 Cu2 110.3(7) . . ?
C23 N7 Cu2 118.0(7) . . ?
C15 N8 C31 111.2(9) . . ?
C15 N8 Cu2 104.9(6) . . ?
C31 N8 Cu2 116.6(7) . . ?
N1 C1 C2 112.1(10) . . ?
O1 C2 C1 112.2(9) . . ?
N1 C3 C4 112.8(9) . . ?
N2 C4 C3 110.5(8) . . ?
N1 C5 C6 110.6(9) . . ?
N3 C6 C5 108.7(10) . . ?
C8 C7 N4 109.1(9) . . ?
C7 C8 N5 109.1(9) . . ?
N4 C9 N5 114.2(9) . . ?
N6 C10 C11 112.1(11) . . ?
O2 C11 C10 107.3(10) . . ?
C13 C12 N6 110.0(10) . . ?
C12 C13 N7 111.8(10) . . ?
C15 C14 N6 111.6(9) . . ?
C14 C15 N8 109.5(9) . . ?
N2 C16 C17 112.8(8) . . ?
C22 C17 C18 118.0(10) . . ?
C22 C17 C16 121.1(10) . . ?
C18 C17 C16 120.8(10) . . ?
C17 C18 C19 119.6(11) . . ?
C20 C19 C18 118.3(11) . . ?
C21 C20 C19 119.9(11) . . ?
C21 C20 C23 123.2(13) . . ?
C19 C20 C23 117.0(13) . . ?
C22 C21 C20 121.0(12) . . ?
C21 C22 C17 123.0(11) . . ?
C20 C23 N7 113.8(9) . . ?
C25 C24 N3 108.1(9) . . ?
C26 C25 C30 119.3(13) . . ?
C26 C25 C24 123.2(15) . . ?
C30 C25 C24 117.1(13) . . ?
C25 C26 C27 120.2(15) . . ?
C28 C27 C26 123.1(16) . . ?
C29 C28 C27 120.3(15) . . ?
C29 C28 C31 121.9(14) . . ?
C27 C28 C31 117.9(16) . . ?
C28 C29 C30 119.0(14) . . ?
C25 C30 C29 117.9(12) . . ?
C28 C31 N8 110.5(10) . . ?
O6 Cl1 O5 111.8(7) . . ?
O6 Cl1 O3 109.3(7) . . ?
O5 Cl1 O3 108.0(7) . . ?
O6 Cl1 O4 111.6(6) . . ?
O5 Cl1 O4 106.9(6) . . ?
O3 Cl1 O4 109.0(7) . . ?
O7 Cl2 O9 111.3(8) . . ?
O7 Cl2 O8 110.7(8) . . ?
O9 Cl2 O8 116.0(9) . . ?
O7 Cl2 O10 105.4(9) . . ?
O9 Cl2 O10 108.4(10) . . ?
O8 Cl2 O10 104.3(8) . . ?
O11 Cl3 O12 110.0(4) . . ?
O11 Cl3 O14 110.1(4) . . ?
O12 Cl3 O14 109.3(4) . . ?
O11 Cl3 O13 109.7(4) . . ?
O12 Cl3 O13 109.0(4) . . ?
O14 Cl3 O13 108.6(4) . . ?
O11' Cl3' O12' 110.2(4) . . ?
O11' Cl3' O13' 109.9(4) . . ?
O12' Cl3' O13' 109.4(4) . . ?
O11' Cl3' O14' 109.4(4) . . ?
O12' Cl3' O14' 109.1(4) . . ?
O13' Cl3' O14' 108.9(4) . . ?

loop_
_geom_bond_atom_site_label_1
_geom_bond_atom_site_label_2
_geom_bond_distance
_geom_bond_site_symmetry_2
_geom_bond_publ_flag
Cu1 N4 1.966(7) . yes
Cu1 N1 2.055(8) . yes
Cu1 N3 2.107(8) . yes
Cu1 N2 2.111(7) . yes
Cu1 O1 2.199(8) . yes
Cu2 N5 1.967(7) . yes
Cu2 N6 2.049(8) . yes
Cu2 N8 2.079(8) . yes
Cu2 N7 2.101(9) . yes
Cu2 O2 2.182(8) . yes
O1 C2 1.401(12) . ?
O2 C11 1.404(13) . ?
N1 C3 1.464(12) . ?
N1 C1 1.470(13) . ?
N1 C5 1.481(12) . ?
N2 C4 1.462(11) . ?
N2 C16 1.470(11) . ?
N3 C6 1.485(13) . ?
N3 C24 1.679(14) . ?
N4 C9 1.307(10) . ?
N4 C7 1.379(11) . ?
N5 C9 1.331(11) . ?
N5 C8 1.358(11) . ?
N6 C10 1.460(13) . ?
N6 C14 1.472(12) . ?
N6 C12 1.511(14) . ?
N7 C13 1.486(12) . ?
N7 C23 1.521(13) . ?
N8 C15 1.494(12) . ?
N8 C31 1.518(14) . ?
C1 C2 1.492(15) . ?
C3 C4 1.498(13) . ?
C5 C6 1.509(15) . ?
C7 C8 1.319(12) . ?
C10 C11 1.509(16) . ?
C12 C13 1.472(15) . ?
C14 C15 1.438(14) . ?
C16 C17 1.504(13) . ?
C17 C22 1.376(13) . ?
C17 C18 1.391(13) . ?
C18 C19 1.408(14) . ?
C19 C20 1.400(15) . ?
C20 C21 1.360(15) . ?
C20 C23 1.513(15) . ?
C21 C22 1.308(13) . ?
C24 C25 1.513(15) . ?
C25 C26 1.322(16) . ?
C25 C30 1.399(16) . ?
C26 C27 1.367(16) . ?
C27 C28 1.323(17) . ?
C28 C29 1.311(17) . ?
C28 C31 1.512(16) . ?
C29 C30 1.464(17) . ?
Cl1 O6 1.386(10) . ?
Cl1 O5 1.394(8) . ?
Cl1 O3 1.398(9) . ?
Cl1 O4 1.467(10) . ?
Cl2 O7 1.340(10) . ?
Cl2 O9 1.350(9) . ?
Cl2 O8 1.383(9) . ?
Cl2 O10 1.441(12) . ?
Cl3 O11 1.414(5) . ?
Cl3 O12 1.426(5) . ?
Cl3 O14 1.426(5) . ?
Cl3 O13 1.429(5) . ?
Cl3' O11' 1.415(5) . ?
Cl3' O12' 1.424(5) . ?
Cl3' O13' 1.427(5) . ?
Cl3' O14' 1.429(5) . ?

loop_
_geom_torsion_atom_site_label_1
_geom_torsion_atom_site_label_2
_geom_torsion_atom_site_label_3
_geom_torsion_atom_site_label_4
_geom_torsion
_geom_torsion_site_symmetry_1
_geom_torsion_site_symmetry_2
_geom_torsion_site_symmetry_3
_geom_torsion_site_symmetry_4
_geom_torsion_publ_flag
N4 Cu1 O1 C2 175.1(8) . . . . ?
N1 Cu1 O1 C2 -7.4(7) . . . . ?
N3 Cu1 O1 C2 73.5(8) . . . . ?
N2 Cu1 O1 C2 -85.0(8) . . . . ?
N5 Cu2 O2 C11 166.8(9) . . . . ?
N6 Cu2 O2 C11 -11.9(9) . . . . ?
N8 Cu2 O2 C11 67.9(9) . . . . ?
N7 Cu2 O2 C11 -91.8(9) . . . . ?
N4 Cu1 N1 C3 -117(2) . . . . ?
N3 Cu1 N1 C3 118.9(8) . . . . ?
N2 Cu1 N1 C3 -12.5(7) . . . . ?
O1 Cu1 N1 C3 -133.9(8) . . . . ?
N4 Cu1 N1 C1 2(3) . . . . ?
N3 Cu1 N1 C1 -122.3(9) . . . . ?
N2 Cu1 N1 C1 106.4(8) . . . . ?
O1 Cu1 N1 C1 -15.1(8) . . . . ?
N4 Cu1 N1 C5 122(2) . . . . ?
N3 Cu1 N1 C5 -2.2(8) . . . . ?
N2 Cu1 N1 C5 -133.5(8) . . . . ?
O1 Cu1 N1 C5 105.0(8) . . . . ?
N4 Cu1 N2 C4 160.1(6) . . . . ?
N1 Cu1 N2 C4 -11.5(6) . . . . ?
N3 Cu1 N2 C4 -88.5(7) . . . . ?
O1 Cu1 N2 C4 64.1(6) . . . . ?
N4 Cu1 N2 C16 -75.4(7) . . . . ?
N1 Cu1 N2 C16 113.1(7) . . . . ?
N3 Cu1 N2 C16 36.0(8) . . . . ?
O1 Cu1 N2 C16 -171.4(6) . . . . ?
N4 Cu1 N3 C6 162.9(8) . . . . ?
N1 Cu1 N3 C6 -24.3(8) . . . . ?
N2 Cu1 N3 C6 52.8(9) . . . . ?
O1 Cu1 N3 C6 -102.6(8) . . . . ?
N4 Cu1 N3 C24 -77.0(7) . . . . ?
N1 Cu1 N3 C24 95.8(7) . . . . ?
N2 Cu1 N3 C24 172.9(6) . . . . ?
O1 Cu1 N3 C24 17.5(7) . . . . ?
N1 Cu1 N4 C9 -151.2(19) . . . . ?
N3 Cu1 N4 C9 -28.2(9) . . . . ?
N2 Cu1 N4 C9 105.3(8) . . . . ?
O1 Cu1 N4 C9 -134.5(8) . . . . ?
N1 Cu1 N4 C7 26(3) . . . . ?
N3 Cu1 N4 C7 148.9(8) . . . . ?
N2 Cu1 N4 C7 -77.7(8) . . . . ?
O1 Cu1 N4 C7 42.5(8) . . . . ?
N6 Cu2 N5 C9 168(3) . . . . ?
N8 Cu2 N5 C9 107.9(9) . . . . ?
N7 Cu2 N5 C9 -104.4(9) . . . . ?
O2 Cu2 N5 C9 -0.9(9) . . . . ?
N6 Cu2 N5 C8 -12(4) . . . . ?
N8 Cu2 N5 C8 -71.4(8) . . . . ?
N7 Cu2 N5 C8 76.3(8) . . . . ?
O2 Cu2 N5 C8 179.9(8) . . . . ?
N5 Cu2 N6 C10 176(3) . . . . ?
N8 Cu2 N6 C10 -124.0(9) . . . . ?
N7 Cu2 N6 C10 86.9(8) . . . . ?
O2 Cu2 N6 C10 -15.5(8) . . . . ?
N5 Cu2 N6 C14 -61(4) . . . . ?
N8 Cu2 N6 C14 -0.4(8) . . . . ?
N7 Cu2 N6 C14 -149.6(8) . . . . ?
O2 Cu2 N6 C14 108.1(8) . . . . ?
N5 Cu2 N6 C12 56(3) . . . . ?
N8 Cu2 N6 C12 116.0(8) . . . . ?
N7 Cu2 N6 C12 -33.1(7) . . . . ?
O2 Cu2 N6 C12 -135.5(8) . . . . ?
N5 Cu2 N7 C13 -160.9(8) . . . . ?
N6 Cu2 N7 C13 12.7(8) . . . . ?
N8 Cu2 N7 C13 -52.4(10) . . . . ?
O2 Cu2 N7 C13 91.3(8) . . . . ?
N5 Cu2 N7 C23 72.1(8) . . . . ?
N6 Cu2 N7 C23 -114.3(8) . . . . ?
N8 Cu2 N7 C23 -179.4(7) . . . . ?
O2 Cu2 N7 C23 -35.7(8) . . . . ?
N5 Cu2 N8 C15 150.3(7) . . . . ?
N6 Cu2 N8 C15 -24.2(7) . . . . ?
N7 Cu2 N8 C15 40.6(10) . . . . ?
O2 Cu2 N8 C15 -101.9(7) . . . . ?
N5 Cu2 N8 C31 -86.1(7) . . . . ?
N6 Cu2 N8 C31 99.4(8) . . . . ?
N7 Cu2 N8 C31 164.1(7) . . . . ?
O2 Cu2 N8 C31 21.6(8) . . . . ?
C3 N1 C1 C2 153.8(10) . . . . ?
C5 N1 C1 C2 -85.5(12) . . . . ?
Cu1 N1 C1 C2 35.1(13) . . . . ?
Cu1 O1 C2 C1 28.2(13) . . . . ?
N1 C1 C2 O1 -42.7(16) . . . . ?
C1 N1 C3 C4 -85.5(11) . . . . ?
C5 N1 C3 C4 155.2(10) . . . . ?
Cu1 N1 C3 C4 35.0(11) . . . . ?
C16 N2 C4 C3 -94.8(10) . . . . ?
Cu1 N2 C4 C3 33.0(10) . . . . ?
N1 C3 C4 N2 -46.7(13) . . . . ?
C3 N1 C5 C6 -90.6(12) . . . . ?
C1 N1 C5 C6 150.3(11) . . . . ?
Cu1 N1 C5 C6 28.8(12) . . . . ?
C24 N3 C6 C5 -74.1(11) . . . . ?
Cu1 N3 C6 C5 46.3(11) . . . . ?
N1 C5 C6 N3 -51.3(14) . . . . ?
C9 N4 C7 C8 -0.7(11) . . . . ?
Cu1 N4 C7 C8 -178.4(7) . . . . ?
N4 C7 C8 N5 0.1(12) . . . . ?
C9 N5 C8 C7 0.5(12) . . . . ?
Cu2 N5 C8 C7 179.9(7) . . . . ?
C7 N4 C9 N5 1.0(11) . . . . ?
Cu1 N4 C9 N5 178.5(6) . . . . ?
C8 N5 C9 N4 -1.0(11) . . . . ?
Cu2 N5 C9 N4 179.6(6) . . . . ?
C14 N6 C10 C11 -81.5(12) . . . . ?
C12 N6 C10 C11 156.4(11) . . . . ?
Cu2 N6 C10 C11 40.5(13) . . . . ?
Cu2 O2 C11 C10 35.1(13) . . . . ?
N6 C10 C11 O2 -50.9(14) . . . . ?
C10 N6 C12 C13 -68.7(12) . . . . ?
C14 N6 C12 C13 166.9(10) . . . . ?
Cu2 N6 C12 C13 49.7(11) . . . . ?
N6 C12 C13 N7 -40.9(14) . . . . ?
C23 N7 C13 C12 143.5(11) . . . . ?
Cu2 N7 C13 C12 11.9(13) . . . . ?
C10 N6 C14 C15 148.7(11) . . . . ?
C12 N6 C14 C15 -87.3(12) . . . . ?
Cu2 N6 C14 C15 27.0(12) . . . . ?
N6 C14 C15 N8 -49.7(14) . . . . ?
C31 N8 C15 C14 -80.9(12) . . . . ?
Cu2 N8 C15 C14 46.0(11) . . . . ?
C4 N2 C16 C17 -170.4(8) . . . . ?
Cu1 N2 C16 C17 66.3(9) . . . . ?
N2 C16 C17 C22 57.2(12) . . . . ?
N2 C16 C17 C18 -122.2(9) . . . . ?
C22 C17 C18 C19 -3.1(14) . . . . ?
C16 C17 C18 C19 176.3(8) . . . . ?
C17 C18 C19 C20 1.6(14) . . . . ?
C18 C19 C20 C21 1.6(15) . . . . ?
C18 C19 C20 C23 -178.6(9) . . . . ?
C19 C20 C21 C22 -3.2(17) . . . . ?
C23 C20 C21 C22 177.0(10) . . . . ?
C20 C21 C22 C17 1.7(17) . . . . ?
C18 C17 C22 C21 1.6(15) . . . . ?
C16 C17 C22 C21 -177.9(9) . . . . ?
C21 C20 C23 N7 -62.6(15) . . . . ?
C19 C20 C23 N7 117.6(11) . . . . ?
C13 N7 C23 C20 169.8(11) . . . . ?
Cu2 N7 C23 C20 -62.8(13) . . . . ?
C6 N3 C24 C25 -161.4(10) . . . . ?
Cu1 N3 C24 C25 82.2(10) . . . . ?
N3 C24 C25 C26 69.8(14) . . . . ?
N3 C24 C25 C30 -102.7(11) . . . . ?
C30 C25 C26 C27 1.0(17) . . . . ?
C24 C25 C26 C27 -171.3(11) . . . . ?
C25 C26 C27 C28 2(2) . . . . ?
C26 C27 C28 C29 -6(2) . . . . ?
C26 C27 C28 C31 175.5(11) . . . . ?
C27 C28 C29 C30 7.3(18) . . . . ?
C31 C28 C29 C30 -174.7(10) . . . . ?
C26 C25 C30 C29 0.1(15) . . . . ?
C24 C25 C30 C29 172.9(10) . . . . ?
C28 C29 C30 C25 -4.3(16) . . . . ?
C29 C28 C31 N8 58.3(14) . . . . ?
C27 C28 C31 N8 -123.5(12) . . . . ?
C15 N8 C31 C28 -172.6(10) . . . . ?
Cu2 N8 C31 C28 67.1(11) . . . . ?
